data_8103883
loop_
_publ_author_name
'Sinram, D.'
'Krebs, B.'

_publ_section_title
;
 Tetranuclear [Zr4 (O H)8 (H2 O)16] units in the crystal structure of Zr O
 I2 * 8(H2 O)
;
_journal_name_full 'Zeitschrift fuer Kristallographie (149,1979-)'
_journal_page_first 166
_journal_page_last 168
_journal_volume 220
_journal_year 2005
_chemical_formula_sum 'H16 I2 O9 Zr'
_chemical_name_systematic '(Zr O) I2 (H2 O)8'
_space_group_IT_number 14
_symmetry_space_group_name_Hall '-P 2ybc'
_symmetry_space_group_name_H-M 'P 1 21/c 1'
_cell_angle_alpha 90
_cell_angle_beta 102.76
_cell_angle_gamma 90
_cell_formula_units_Z 16
_cell_length_a 8.392
_cell_length_b 37.497
_cell_length_c 16.217
_cell_volume 4977.055
_citation_journal_id_ASTM ZEKRDZ
_cod_data_source_file Sinram_ZEKRDZ_2005_1638.cif
_cod_data_source_block H16I2O9Zr1
_cod_original_formula_sum 'H16 I2 O9 Zr1'
_cod_database_code 8103883

loop_
_symmetry_equiv_pos_as_xyz
x,y,z
-x,y+1/2,-z+1/2
-x,-y,-z
x,-y-1/2,z-1/2

loop_
_atom_site_label
_atom_site_type_symbol
_atom_site_fract_x
_atom_site_fract_y
_atom_site_fract_z
_atom_site_occupancy
_atom_site_U_iso_or_equiv
O13 O-2 0.146545 0.441244 -0.046179 1 0.0
O7 O-2 0.131798 0.345455 0.256194 1 0.0
O33 O-2 0.396995 0.614924 0.395042 1 0.0
O30 O-2 0.024998 0.032583 0.167083 1 0.0
I3 I-1 -0.154828 0.29137 0.36734 1 0.0
O14 O-2 -0.095724 0.400918 -0.014121 1 0.0
I6 I-1 0.02081 0.13059 0.110869 1 0.0
O22 O-2 0.09082 0.363706 0.410693 1 0.0
O28 O-2 0.077824 0.557129 0.19374 1 0.0
I4 I-1 -0.384188 0.317859 -0.02127 1 0.0
O3 O-2 0.08367 0.417245 0.139853 1 0.0
O19 O-2 0.004288 0.47161 0.233287 1 0.0
O24 O-2 0.371583 0.398903 0.471456 1 0.0
O18 O-2 0.515032 0.471602 0.244941 1 0.0
O2 O-2 0.341833 0.356786 0.110337 1 0.0
O23 O-2 0.593994 0.366042 0.407986 1 0.0
I1 I-1 -0.253817 0.3816 0.203291 1 0.0
I7 I-1 0.226301 0.54828 0.55801 1 0.0
Zr4 Zr+4 0.31487 0.368909 0.35257 1 0.0
O11 O-2 -0.034098 0.293331 0.165496 1 0.0
O26 O-2 0.475853 0.260471 0.382976 1 0.0
O10 O-2 0.465354 0.290581 0.149336 1 0.0
O36 O-2 0.46657 0.536346 0.401154 1 0.0
Zr1 Zr+4 0.222133 0.31538 0.16633 1 0.0
O16 O-2 0.121219 0.363521 -0.07946 1 0.0
O27 O-2 0.202545 0.458128 0.482316 1 0.0
O17 O-2 0.29399 0.481253 0.34163 1 0.0
O32 O-2 0.254982 0.616445 0.176392 1 0.0
O21 O-2 0.347105 0.319826 0.431552 1 0.0
I2 I-1 -0.28939 0.4736 0.04405 1 0.0
O20 O-2 0.230148 0.498717 0.153884 1 0.0
O35 O-2 0.144982 0.731303 0.414345 1 0.0
O4 O-2 0.33648 0.432763 0.115194 1 0.0
O15 O-2 0.403482 0.396978 -0.016261 1 0.0
I8 I-1 0.404452 0.0623 0.28611 1 0.0
O5 O-2 0.164914 0.415336 0.315925 1 0.0
O25 O-2 0.969914 0.301079 -0.093084 1 0.0
O8 O-2 0.409079 0.330869 0.27615 1 0.0
O9 O-2 0.159185 0.278701 0.054087 1 0.0
O12 O-2 0.254128 0.265589 0.239296 1 0.0
O34 O-2 0.06348 0.211903 0.251619 1 0.0
O29 O-2 0.226112 0.292786 0.562755 1 0.0
O1 O-2 0.059951 0.347251 0.076198 1 0.0
I5 I-1 0.40695 0.69949 0.292151 1 0.0
Zr3 Zr+4 0.25564 0.44792 0.22664 1 0.0
O31 O-2 0.282648 0.155045 0.303523 1 0.0
O6 O-2 0.417538 0.406311 0.281021 1 0.0
Zr2 Zr+4 0.17687 0.39466 0.040499 1 0.0
